data_4068812
loop_
_publ_author_name
'Cabeza, Javier A.'
'del R\'io, Ignacio'
'Fern\'andez-Colinas, Jos\'e M.'
'S\'anchez-Vega, M. Gabriela'

_publ_section_title
;
 Reactivity of Protons, Tertiary Stannanes, and Alkynes with a
 Triruthenium Dihydrido Cluster Containing a Face-Capping NHC Ligand
;
_journal_issue 4
_journal_name_full Organometallics
_journal_page_first 1243
_journal_paper_doi 10.1021/om8011129
_journal_volume 28
_journal_year 2009
_chemical_formula_moiety 'C15 H6 N2 O10 Ru3'
_chemical_formula_sum 'C15 H6 N2 O10 Ru3'
_chemical_formula_weight 677.43
_chemical_name_systematic
;
 ?
;
_space_group_IT_number 14
_symmetry_cell_setting monoclinic
_symmetry_space_group_name_Hall '-P 2yn'
_symmetry_space_group_name_H-M 'P 1 21/n 1'
_atom_sites_solution_hydrogens geom
_atom_sites_solution_primary direct
_atom_sites_solution_secondary difmap
_audit_creation_method SHELXL-97
_cell_angle_alpha 90.00
_cell_angle_beta 93.859(2)
_cell_angle_gamma 90.00
_cell_formula_units_Z 4
_cell_length_a 12.4159(4)
_cell_length_b 9.9250(3)
_cell_length_c 16.3455(6)
_cell_measurement_temperature 293(2)
_cell_volume 2009.65(12)
_computing_cell_refinement 'HKL Scalepack (Otwinowski & Minor 1997)'
_computing_data_collection 'Collect (Nonius BV, 1997-2000)'
_computing_data_reduction 'HKL Denzo and Scalepack (Otwinowski & Minor 1997)'
_computing_molecular_graphics 'EUCLID (Spek, 1982)'
_computing_publication_material 'SHELXL-97 (Sheldrick, 1997)'
_computing_structure_refinement 'SHELXL-97 (Sheldrick, 1997)'
_computing_structure_solution 'DIRDIF-96 (Beurskens et al., 1996)'
_diffrn_ambient_temperature 293(2)
_diffrn_detector_area_resol_mean 9
_diffrn_measured_fraction_theta_full 0.997
_diffrn_measured_fraction_theta_max 0.997
_diffrn_measurement_device '95mm CCD camera on \k-goniostat'
_diffrn_measurement_device_type KappaCCD
_diffrn_measurement_method CCD
_diffrn_radiation_monochromator 'horizontally mounted graphite crystal'
_diffrn_radiation_source 'fine-focus sealed tube'
_diffrn_radiation_type CuK\a
_diffrn_radiation_wavelength 1.54178
_diffrn_reflns_av_R_equivalents 0.0000
_diffrn_reflns_av_sigmaI/netI 0.0518
_diffrn_reflns_limit_h_max 14
_diffrn_reflns_limit_h_min 0
_diffrn_reflns_limit_k_max 11
_diffrn_reflns_limit_k_min 0
_diffrn_reflns_limit_l_max 19
_diffrn_reflns_limit_l_min -19
_diffrn_reflns_number 23622
_diffrn_reflns_theta_full 68.25
_diffrn_reflns_theta_max 68.25
_diffrn_reflns_theta_min 4.33
_exptl_absorpt_coefficient_mu 18.558
_exptl_absorpt_correction_T_max 0.575
_exptl_absorpt_correction_T_min 0.260
_exptl_absorpt_correction_type refdelf
_exptl_absorpt_process_details
;
Parkin S,Moezzi B & Hope H, (1995) J. Appl. Cryst. 28, 53-56
Cubic fit to sin(theta)/lambda - 24 parameters
;
_exptl_crystal_colour red
_exptl_crystal_density_diffrn 2.239
_exptl_crystal_density_method 'not measured'
_exptl_crystal_description prism
_exptl_crystal_F_000 1288
_exptl_crystal_size_max 0.17
_exptl_crystal_size_mid 0.07
_exptl_crystal_size_min 0.03
_refine_diff_density_max 0.656
_refine_diff_density_min -0.925
_refine_diff_density_rms 0.190
_refine_ls_extinction_method none
_refine_ls_goodness_of_fit_ref 1.069
_refine_ls_hydrogen_treatment constr
_refine_ls_matrix_type full
_refine_ls_number_parameters 271
_refine_ls_number_reflns 3649
_refine_ls_number_restraints 0
_refine_ls_restrained_S_all 1.069
_refine_ls_R_factor_all 0.0433
_refine_ls_R_factor_gt 0.0398
_refine_ls_shift/su_max 0.001
_refine_ls_shift/su_mean 0.000
_refine_ls_structure_factor_coef Fsqd
_refine_ls_weighting_details 'calc w=1/[\s^2^(Fo^2^)+(0.0584P)^2^+2.3297P] where P=(Fo^2^+2Fc^2^)/3'
_refine_ls_weighting_scheme calc
_refine_ls_wR_factor_gt 0.0987
_refine_ls_wR_factor_ref 0.1011
_reflns_number_gt 3351
_reflns_number_total 3649
_reflns_threshold_expression >2sigma(I)
_cod_data_source_file om8011129_si_001.cif
_cod_data_source_block g87f2_(compound_7)
_cod_original_sg_symbol_H-M 'P 21/n'
_cod_database_code 4068812

loop_
_symmetry_equiv_pos_as_xyz
'x, y, z'
'-x+1/2, y+1/2, -z+1/2'
'-x, -y, -z'
'x-1/2, -y-1/2, z-1/2'

loop_
_atom_site_label
_atom_site_type_symbol
_atom_site_fract_x
_atom_site_fract_y
_atom_site_fract_z
_atom_site_U_iso_or_equiv
_atom_site_adp_type
_atom_site_occupancy
_atom_site_symmetry_multiplicity
_atom_site_calc_flag
_atom_site_refinement_flags
C1 C 0.1281(4) 0.1734(5) 0.2695(3) 0.0329(10) Uani 1 1 d .
H1 H 0.1963 0.1242 0.2667 0.040 Uiso 1 1 calc R
C2 C 0.0027(4) 0.2592(5) 0.3635(3) 0.0345(10) Uani 1 1 d .
C3 C 0.1462(5) 0.1554(6) 0.4257(3) 0.0516(14) Uani 1 1 d .
H3 H 0.2115 0.1099 0.4334 0.062 Uiso 1 1 calc R
C4 C 0.0846(5) 0.1966(7) 0.4841(3) 0.0583(16) Uani 1 1 d .
H4 H 0.0985 0.1850 0.5403 0.070 Uiso 1 1 calc R
C5 C -0.0916(6) 0.3207(8) 0.4879(4) 0.070(2) Uani 1 1 d .
H5A H -0.0747 0.3161 0.5460 0.105 Uiso 1 1 calc R
H5B H -0.1575 0.2725 0.4742 0.105 Uiso 1 1 calc R
H5C H -0.1003 0.4131 0.4715 0.105 Uiso 1 1 calc R
C100 C 0.0819(5) 0.2133(6) 0.0893(3) 0.0456(12) Uani 1 1 d .
C101 C 0.0786(5) -0.0513(6) 0.1530(3) 0.0496(13) Uani 1 1 d .
C102 C -0.0732(5) 0.0287(7) 0.2680(4) 0.0536(14) Uani 1 1 d .
C103 C -0.1185(5) 0.0843(6) 0.0996(4) 0.0535(14) Uani 1 1 d .
C201 C 0.2647(5) 0.3387(5) 0.1707(3) 0.0455(13) Uani 1 1 d .
C202 C 0.1333(4) 0.4606(5) 0.2868(3) 0.0453(12) Uani 1 1 d .
C203 C 0.0714(5) 0.4945(6) 0.1174(3) 0.0515(14) Uani 1 1 d .
C301 C -0.2214(5) 0.2688(6) 0.3008(3) 0.0507(13) Uani 1 1 d .
C302 C -0.1002(5) 0.5064(7) 0.3055(3) 0.0494(13) Uani 1 1 d .
C303 C -0.1484(4) 0.3790(6) 0.1514(3) 0.0460(13) Uani 1 1 d .
N1 N 0.0952(3) 0.1926(4) 0.3513(2) 0.0353(9) Uani 1 1 d .
N2 N -0.0045(4) 0.2605(5) 0.4453(2) 0.0445(10) Uani 1 1 d .
O100 O 0.0988(5) 0.2072(5) 0.0213(2) 0.0724(13) Uani 1 1 d .
O101 O 0.1238(5) -0.1469(5) 0.1376(4) 0.0823(16) Uani 1 1 d .
O102 O -0.1121(4) -0.0307(6) 0.3170(3) 0.0766(14) Uani 1 1 d .
O103 O -0.1897(4) 0.0657(6) 0.0543(3) 0.0848(16) Uani 1 1 d .
O201 O 0.3535(4) 0.3373(5) 0.1616(3) 0.0706(14) Uani 1 1 d .
O202 O 0.1558(4) 0.5270(5) 0.3413(3) 0.0674(12) Uani 1 1 d .
O203 O 0.0483(5) 0.5804(5) 0.0751(3) 0.0835(16) Uani 1 1 d .
O301 O -0.2989(4) 0.2349(6) 0.3259(3) 0.0809(15) Uani 1 1 d .
O302 O -0.1060(5) 0.6104(5) 0.3344(3) 0.0795(15) Uani 1 1 d .
O303 O -0.1840(4) 0.4071(5) 0.0891(2) 0.0667(13) Uani 1 1 d .
Ru1 Ru 0.00257(3) 0.10833(4) 0.18125(2) 0.03452(14) Uani 1 1 d .
Ru2 Ru 0.11447(3) 0.34678(4) 0.19254(2) 0.03406(14) Uani 1 1 d .
Ru3 Ru -0.08838(3) 0.33109(4) 0.26101(2) 0.03439(14) Uani 1 1 d .

loop_
_atom_site_aniso_label
_atom_site_aniso_U_11
_atom_site_aniso_U_22
_atom_site_aniso_U_33
_atom_site_aniso_U_23
_atom_site_aniso_U_13
_atom_site_aniso_U_12
C1 0.031(2) 0.035(3) 0.032(2) -0.0038(18) 0.0000(18) 0.0019(19)
C2 0.038(2) 0.037(3) 0.029(2) -0.0075(19) 0.0015(18) 0.000(2)
C3 0.055(3) 0.057(4) 0.041(3) 0.002(2) -0.014(3) 0.015(3)
C4 0.071(4) 0.073(4) 0.029(3) 0.007(3) -0.006(3) 0.011(3)
C5 0.072(4) 0.100(6) 0.041(3) -0.006(3) 0.020(3) 0.021(4)
C100 0.061(3) 0.041(3) 0.036(3) -0.006(2) 0.009(2) 0.001(3)
C101 0.059(3) 0.040(3) 0.050(3) -0.011(2) 0.001(3) -0.001(3)
C102 0.046(3) 0.061(4) 0.054(3) -0.005(3) 0.005(3) -0.015(3)
C103 0.048(3) 0.055(4) 0.056(3) -0.012(3) 0.000(3) -0.001(3)
C201 0.050(3) 0.041(3) 0.048(3) -0.008(2) 0.018(2) -0.008(2)
C202 0.049(3) 0.037(3) 0.052(3) -0.013(2) 0.019(2) -0.011(2)
C203 0.065(4) 0.036(3) 0.053(3) 0.004(3) 0.002(3) -0.010(3)
C301 0.044(3) 0.060(4) 0.048(3) -0.002(3) 0.001(2) 0.003(3)
C302 0.049(3) 0.057(4) 0.041(3) 0.001(3) 0.002(2) 0.013(3)
C303 0.038(3) 0.056(3) 0.043(3) -0.006(2) 0.001(2) 0.010(2)
N1 0.036(2) 0.040(2) 0.0300(19) 0.0005(17) -0.0006(16) 0.0057(18)
N2 0.051(3) 0.053(3) 0.0295(19) 0.0007(18) 0.0079(17) 0.008(2)
O100 0.116(4) 0.067(3) 0.035(2) -0.0073(19) 0.020(2) -0.012(3)
O101 0.092(4) 0.054(3) 0.100(4) -0.027(3) 0.000(3) 0.020(3)
O102 0.080(3) 0.079(3) 0.074(3) 0.005(3) 0.029(3) -0.028(3)
O103 0.066(3) 0.104(4) 0.079(3) -0.028(3) -0.030(3) 0.002(3)
O201 0.042(3) 0.076(3) 0.097(4) -0.031(3) 0.026(2) -0.012(2)
O202 0.075(3) 0.061(3) 0.069(3) -0.033(2) 0.025(2) -0.022(2)
O203 0.110(4) 0.050(3) 0.088(4) 0.025(3) -0.013(3) -0.006(3)
O301 0.054(3) 0.107(4) 0.084(3) 0.001(3) 0.018(2) -0.023(3)
O302 0.108(4) 0.055(3) 0.075(3) -0.017(2) 0.003(3) 0.019(3)
O303 0.062(3) 0.098(4) 0.038(2) 0.005(2) -0.0126(19) 0.016(2)
Ru1 0.0369(2) 0.0312(2) 0.0352(2) -0.00629(14) 0.00060(15) -0.00256(14)
Ru2 0.0359(2) 0.0301(2) 0.0367(2) -0.00195(14) 0.00625(16) -0.00268(14)
Ru3 0.0309(2) 0.0423(2) 0.0299(2) -0.00286(14) 0.00130(15) 0.00713(15)

loop_
_atom_type_symbol
_atom_type_description
_atom_type_scat_dispersion_real
_atom_type_scat_dispersion_imag
_atom_type_scat_source
C C 0.0181 0.0091 'International Tables Vol C Tables 4.2.6.8 and 6.1.1.4'
H H 0.0000 0.0000 'International Tables Vol C Tables 4.2.6.8 and 6.1.1.4'
N N 0.0311 0.0180 'International Tables Vol C Tables 4.2.6.8 and 6.1.1.4'
O O 0.0492 0.0322 'International Tables Vol C Tables 4.2.6.8 and 6.1.1.4'
Ru Ru 0.0552 3.2960 'International Tables Vol C Tables 4.2.6.8 and 6.1.1.4'

loop_
_geom_angle_atom_site_label_1
_geom_angle_atom_site_label_2
_geom_angle_atom_site_label_3
_geom_angle
N1 C1 Ru2 115.2(3)
N1 C1 Ru1 115.2(3)
Ru2 C1 Ru1 79.72(15)
N1 C1 H1 114.2
Ru2 C1 H1 114.2
Ru1 C1 H1 114.2
N2 C2 N1 105.3(4)
N2 C2 Ru3 136.6(4)
N1 C2 Ru3 118.0(3)
C4 C3 N1 107.4(5)
C4 C3 H3 126.3
N1 C3 H3 126.3
C3 C4 N2 106.9(5)
C3 C4 H4 126.5
N2 C4 H4 126.5
N2 C5 H5A 109.5
N2 C5 H5B 109.5
H5A C5 H5B 109.5
N2 C5 H5C 109.5
H5A C5 H5C 109.5
H5B C5 H5C 109.5
O100 C100 Ru1 141.6(5)
O100 C100 Ru2 138.8(5)
Ru1 C100 Ru2 79.60(17)
O101 C101 Ru1 178.8(6)
O102 C102 Ru1 172.5(6)
O103 C103 Ru1 177.0(6)
O201 C201 Ru2 176.5(5)
O202 C202 Ru2 172.7(5)
O203 C203 Ru2 178.6(5)
O301 C301 Ru3 178.0(6)
O302 C302 Ru3 178.0(5)
O303 C303 Ru3 179.1(5)
C2 N1 C3 110.2(4)
C2 N1 C1 120.0(4)
C3 N1 C1 129.9(4)
C2 N2 C4 110.2(4)
C2 N2 C5 125.5(5)
C4 N2 C5 124.3(5)
C101 Ru1 C102 96.4(3)
C101 Ru1 C103 95.9(2)
C102 Ru1 C103 93.5(3)
C101 Ru1 C100 88.6(2)
C102 Ru1 C100 174.9(2)
C103 Ru1 C100 87.0(2)
C101 Ru1 C1 93.6(2)
C102 Ru1 C1 89.9(2)
C103 Ru1 C1 169.5(2)
C100 Ru1 C1 88.7(2)
C101 Ru1 Ru2 118.26(18)
C102 Ru1 Ru2 125.12(18)
C103 Ru1 Ru2 120.87(19)
C100 Ru1 Ru2 50.80(14)
C1 Ru1 Ru2 49.84(13)
C101 Ru1 Ru3 166.40(17)
C102 Ru1 Ru3 75.6(2)
C103 Ru1 Ru3 95.56(18)
C100 Ru1 Ru3 99.24(15)
C1 Ru1 Ru3 75.60(13)
Ru2 Ru1 Ru3 60.843(13)
C202 Ru2 C201 96.1(2)
C202 Ru2 C203 94.4(2)
C201 Ru2 C203 98.2(2)
C202 Ru2 C1 90.1(2)
C201 Ru2 C1 92.1(2)
C203 Ru2 C1 168.3(2)
C202 Ru2 C100 175.7(2)
C201 Ru2 C100 87.8(2)
C203 Ru2 C100 86.6(2)
C1 Ru2 C100 88.22(19)
C202 Ru2 Ru1 126.69(16)
C201 Ru2 Ru1 116.36(16)
C203 Ru2 Ru1 119.10(17)
C1 Ru2 Ru1 50.44(12)
C100 Ru2 Ru1 49.60(15)
C202 Ru2 Ru3 77.13(15)
C201 Ru2 Ru3 166.22(18)
C203 Ru2 Ru3 94.38(18)
C1 Ru2 Ru3 76.10(13)
C100 Ru2 Ru3 98.64(15)
Ru1 Ru2 Ru3 61.239(13)
C302 Ru3 C301 94.3(3)
C302 Ru3 C303 95.4(2)
C301 Ru3 C303 96.1(2)
C302 Ru3 C2 93.3(2)
C301 Ru3 C2 92.9(2)
C303 Ru3 C2 167.0(2)
C302 Ru3 Ru2 101.26(18)
C301 Ru3 Ru2 164.17(19)
C303 Ru3 Ru2 85.32(16)
C2 Ru3 Ru2 83.54(13)
C302 Ru3 Ru1 159.15(18)
C301 Ru3 Ru1 106.42(19)
C303 Ru3 Ru1 84.69(16)
C2 Ru3 Ru1 83.77(13)
Ru2 Ru3 Ru1 57.918(12)

loop_
_geom_bond_atom_site_label_1
_geom_bond_atom_site_label_2
_geom_bond_distance
C1 N1 1.438(6)
C1 Ru2 2.132(5)
C1 Ru1 2.150(4)
C1 H1 0.9800
C2 N2 1.346(6)
C2 N1 1.352(6)
C2 Ru3 2.083(5)
C3 C4 1.327(9)
C3 N1 1.382(7)
C3 H3 0.9300
C4 N2 1.391(8)
C4 H4 0.9300
C5 N2 1.453(8)
C5 H5A 0.9600
C5 H5B 0.9600
C5 H5C 0.9600
C100 O100 1.146(6)
C100 Ru1 2.125(5)
C100 Ru2 2.162(5)
C101 O101 1.140(7)
C101 Ru1 1.917(6)
C102 O102 1.129(7)
C102 Ru1 1.924(6)
C103 O103 1.129(7)
C103 Ru1 1.957(6)
C201 O201 1.122(7)
C201 Ru2 1.924(6)
C202 O202 1.129(6)
C202 Ru2 1.912(5)
C203 O203 1.122(7)
C203 Ru2 1.964(6)
C301 O301 1.123(7)
C301 Ru3 1.917(6)
C302 O302 1.139(7)
C302 Ru3 1.896(6)
C303 O303 1.119(7)
C303 Ru3 1.952(6)
Ru1 Ru2 2.7442(5)
Ru1 Ru3 2.8392(5)
Ru2 Ru3 2.8284(5)
